data_4107117
loop_
_publ_author_name
'Chi Yang'
'Ushasree Kaipa'
'Qian Zhang Mather'
'Xiaoping Wang'
'Vladimir Nesterov'
'Augustin F. Venero'
'Mohammad A. Omary'

_publ_section_title
;
 Fluorous Metal-Organic Frameworks with Superior Adsorption and
 Hydrophobic Properties toward Oil Spill Cleanup and Hydrocarbon Storage
;
_journal_name_full 'Journal of the American Chemical Society'
_journal_page_first 18094
_journal_page_last 18097
_journal_paper_doi 10.1021/ja208408n
_journal_volume 133
_journal_year 2011
_chemical_formula_moiety 'C24 Ag6 F36 N18, 4(C7 H8)'
_chemical_formula_sum 'C52 H32 Ag6 F36 N18'
_chemical_formula_weight 2240.18
_chemical_name_common FMOF-2,4toluene
_chemical_name_systematic
; 
 ? 
;
_space_group_IT_number 175
_symmetry_cell_setting hexagonal
_symmetry_space_group_name_Hall '-P 6'
_symmetry_space_group_name_H-M 'P 6/m'
_atom_sites_solution_hydrogens geom
_atom_sites_solution_primary direct
_atom_sites_solution_secondary difmap
_audit_creation_method SHELXL-97
_cell_angle_alpha 90.00
_cell_angle_beta 90.00
_cell_angle_gamma 120.00
_cell_formula_units_Z 3
_cell_length_a 23.4261(14)
_cell_length_b 23.4261(14)
_cell_length_c 12.2033(15)
_cell_measurement_reflns_used 9691
_cell_measurement_temperature 100(2)
_cell_measurement_theta_max 26.39
_cell_measurement_theta_min 2.61
_cell_volume 5799.7(9)
_computing_cell_refinement 'Bruker APEX2'
_computing_data_collection 'Bruker APEX2'
_computing_data_reduction 'Bruker APEX2'
_computing_structure_refinement 'SHELXL-97 (Sheldrick, 1997)'
_computing_structure_solution 'SHELXS-97 (Sheldrick, 1990)'
_diffrn_ambient_temperature 100(2)
_diffrn_measured_fraction_theta_full 0.997
_diffrn_measured_fraction_theta_max 0.997
_diffrn_measurement_device_type 'Bruker SMART APEX II CCD'
_diffrn_measurement_method '\w scans'
_diffrn_radiation_monochromator graphite
_diffrn_radiation_source 'fine-focus sealed tube'
_diffrn_radiation_type MoK\a
_diffrn_radiation_wavelength 0.71073
_diffrn_reflns_av_R_equivalents 0.0447
_diffrn_reflns_av_sigmaI/netI 0.0173
_diffrn_reflns_limit_h_max 27
_diffrn_reflns_limit_h_min -27
_diffrn_reflns_limit_k_max 27
_diffrn_reflns_limit_k_min -27
_diffrn_reflns_limit_l_max 14
_diffrn_reflns_limit_l_min -14
_diffrn_reflns_number 59555
_diffrn_reflns_theta_full 25.05
_diffrn_reflns_theta_max 25.05
_diffrn_reflns_theta_min 2.41
_exptl_absorpt_coefficient_mu 1.623
_exptl_absorpt_correction_T_max 0.8216
_exptl_absorpt_correction_T_min 0.6702
_exptl_absorpt_correction_type multi-scan
_exptl_absorpt_process_details SADABS
_exptl_crystal_colour colorless
_exptl_crystal_density_diffrn 1.924
_exptl_crystal_description columnar
_exptl_crystal_F_000 3228
_exptl_crystal_size_max 0.27
_exptl_crystal_size_mid 0.18
_exptl_crystal_size_min 0.13
_refine_diff_density_max 1.863
_refine_diff_density_min -1.966
_refine_diff_density_rms 0.185
_refine_ls_extinction_method none
_refine_ls_goodness_of_fit_ref 1.459
_refine_ls_hydrogen_treatment constr
_refine_ls_matrix_type full
_refine_ls_number_parameters 320
_refine_ls_number_reflns 3606
_refine_ls_number_restraints 135
_refine_ls_restrained_S_all 1.514
_refine_ls_R_factor_all 0.0735
_refine_ls_R_factor_gt 0.0640
_refine_ls_shift/su_max 0.000
_refine_ls_shift/su_mean 0.000
_refine_ls_structure_factor_coef Fsqd
_refine_ls_weighting_details 'calc w=1/[\s^2^(Fo^2^)+(0.0432P)^2^+65.1267P] where P=(Fo^2^+2Fc^2^)/3'
_refine_ls_weighting_scheme calc
_refine_ls_wR_factor_gt 0.1639
_refine_ls_wR_factor_ref 0.1732
_reflns_number_gt 3205
_reflns_number_total 3606
_reflns_threshold_expression >2sigma(I)
_cod_data_source_file ja208408n_si_002_2.cif
_cod_data_source_block FMOF-2.4toluene
_cod_database_code 4107117

loop_
_symmetry_equiv_pos_as_xyz
'x, y, z'
'-y, x-y, z'
'-x+y, -x, z'
'-x, -y, z'
'y, -x+y, z'
'x-y, x, z'
'-x, -y, -z'
'y, -x+y, -z'
'x-y, x, -z'
'x, y, -z'
'-y, x-y, -z'
'-x+y, -x, -z'

loop_
_atom_site_label
_atom_site_type_symbol
_atom_site_fract_x
_atom_site_fract_y
_atom_site_fract_z
_atom_site_U_iso_or_equiv
_atom_site_adp_type
_atom_site_occupancy
_atom_site_symmetry_multiplicity
_atom_site_calc_flag
_atom_site_refinement_flags
_atom_site_disorder_assembly
_atom_site_disorder_group
Ag1 Ag -0.46891(4) 0.59112(4) 0.0000 0.0256(3) Uani 1 2 d S . .
Ag2 Ag -0.20753(4) 0.55403(4) 0.0000 0.0225(3) Uani 1 2 d S . .
Ag3 Ag -0.10985(6) 0.59965(8) 0.5000 0.0496(4) Uani 1 2 d S . .
N1 N -0.3981(4) 0.5502(5) 0.0000 0.021(2) Uani 1 2 d S . .
N2 N -0.4211(5) 0.4840(5) 0.0000 0.024(2) Uani 1 2 d S . .
N3 N -0.3107(5) 0.5360(5) 0.0000 0.024(2) Uani 1 2 d S . .
N4 N -0.1528(3) 0.5663(3) 0.1544(6) 0.0244(16) Uani 1 1 d . . .
N5 N -0.0946(3) 0.5655(4) 0.1587(6) 0.0262(16) Uani 1 1 d . . .
N6 N -0.1133(3) 0.5908(4) 0.3271(6) 0.0292(17) Uani 1 1 d . . .
C1 C -0.3330(5) 0.5785(5) 0.0000 0.019(2) Uani 1 2 d S . .
C2 C -0.2892(6) 0.6519(6) 0.0000 0.026(3) Uani 1 2 d S . .
F1 F -0.2993(3) 0.6793(3) 0.0863(7) 0.068(2) Uani 1 1 d . . .
F2 F -0.2262(3) 0.6693(3) 0.0000 0.041(2) Uani 1 2 d S . .
C3 C -0.3668(5) 0.4787(5) 0.0000 0.024(3) Uani 1 2 d S . .
C4 C -0.3686(6) 0.4138(7) 0.0000 0.035(3) Uani 1 2 d S . .
F4 F -0.3380(3) 0.4079(3) 0.0858(7) 0.0589(19) Uani 1 1 d . . .
F5 F -0.4291(4) 0.3645(4) 0.0000 0.092(5) Uani 1 2 d S . .
C5 C -0.0736(4) 0.5810(5) 0.2583(8) 0.033(2) Uani 1 1 d . A .
C6 C -0.0108(4) 0.5880(4) 0.2981(6) 0.052(3) Uani 1 1 d D . .
F10 F -0.0112(9) 0.5681(6) 0.3992(7) 0.028(2) Uani 0.473(7) 1 d PDU A 1
F11 F 0.0427(5) 0.6428(5) 0.2773(11) 0.060(3) Uani 0.473(7) 1 d PDU A 1
F12 F -0.0004(5) 0.5411(5) 0.2362(8) 0.044(2) Uani 0.473(7) 1 d PDU A 1
F10A F -0.0182(8) 0.5476(5) 0.3793(7) 0.028(2) Uani 0.527(7) 1 d PD A 2
F11A F 0.0238(5) 0.6512(4) 0.3521(10) 0.060(3) Uani 0.527(7) 1 d PD A 2
F12A F 0.0305(5) 0.5920(6) 0.2262(7) 0.044(2) Uani 0.527(7) 1 d PD A 2
C7 C -0.1612(4) 0.5811(4) 0.2561(8) 0.028(2) Uani 1 1 d . . .
C8 C -0.2196(5) 0.5880(6) 0.2871(8) 0.043(3) Uani 1 1 d . . .
F7 F -0.2195(5) 0.6368(5) 0.2347(8) 0.097(3) Uani 1 1 d . . .
F8 F -0.2264(4) 0.5920(5) 0.3898(6) 0.074(3) Uani 1 1 d . . .
F9 F -0.2754(3) 0.5361(5) 0.2524(7) 0.086(3) Uani 1 1 d . . .
C1S C -0.1839(8) 0.4213(8) 0.4456(13) 0.092(8) Uani 0.50 1 d PGDU B -1
C2S C -0.2379(8) 0.4292(7) 0.4665(14) 0.063(6) Uani 0.50 1 d PGDU B -1
H2S H -0.2621 0.4332 0.4073 0.076 Uiso 0.50 1 calc PR B -1
C3S C -0.2565(6) 0.4313(7) 0.5739(17) 0.074(7) Uani 0.50 1 d PGDU B -1
H3S H -0.2934 0.4367 0.5882 0.089 Uiso 0.50 1 calc PR B -1
C4S C -0.2212(10) 0.4254(9) 0.6604(13) 0.063(6) Uani 0.50 1 d PGDU B -1
H4S H -0.2339 0.4268 0.7338 0.075 Uiso 0.50 1 calc PR B -1
C5S C -0.1672(9) 0.4175(8) 0.6395(15) 0.067(5) Uani 0.50 1 d PGDU B -1
H5S H -0.1431 0.4135 0.6986 0.081 Uiso 0.50 1 calc PR B -1
C6S C -0.1486(6) 0.4155(6) 0.5321(17) 0.068(5) Uani 0.50 1 d PGDU B -1
H6S H -0.1117 0.4101 0.5178 0.082 Uiso 0.50 1 calc PR B -1
C7S C -0.1641(17) 0.4193(17) 0.3304(17) 0.128(12) Uani 0.50 1 d PDU B -1
H7S1 H -0.1254 0.4137 0.3300 0.192 Uiso 0.50 1 calc PR B -1
H7S2 H -0.1534 0.4606 0.2935 0.192 Uiso 0.50 1 calc PR B -1
H7S3 H -0.2005 0.3823 0.2919 0.192 Uiso 0.50 1 calc PR B -1
C9S C -0.0525(11) 0.7654(10) 0.312(2) 0.130(9) Uani 0.50 1 d PGDU C -1
C10S C -0.0933(10) 0.7646(11) 0.395(2) 0.144(9) Uani 0.50 1 d PGDU C -1
H10S H -0.1298 0.7703 0.3784 0.173 Uiso 0.50 1 calc PR C -1
C11S C -0.0809(13) 0.7556(12) 0.503(2) 0.135(9) Uani 0.5 1 d SGDU C -1
H11S H -0.1088 0.7551 0.5604 0.163 Uiso 0.50 1 calc PR C -1
C12S C -0.0275(15) 0.7474(12) 0.528(2) 0.140(10) Uani 0.50 1 d PGDU C -1
H12S H -0.0190 0.7412 0.6022 0.168 Uiso 0.50 1 calc PR C -1
C13S C 0.0133(12) 0.7481(13) 0.445(2) 0.129(9) Uani 0.50 1 d PGDU C -1
H13S H 0.0498 0.7425 0.4620 0.154 Uiso 0.50 1 calc PR C -1
C14S C 0.0008(11) 0.7571(12) 0.337(2) 0.134(9) Uani 0.50 1 d PGDU C -1
H14S H 0.0288 0.7576 0.2800 0.161 Uiso 0.50 1 calc PR C -1
C15S C -0.0659(18) 0.7752(17) 0.196(2) 0.130(10) Uani 0.50 1 d PDU C -1
H15A H -0.0314 0.7767 0.1484 0.195 Uiso 0.50 1 calc PR C -1
H15B H -0.0661 0.8168 0.1895 0.195 Uiso 0.50 1 calc PR C -1
H15C H -0.1088 0.7386 0.1733 0.195 Uiso 0.50 1 calc PR C -1

loop_
_atom_site_aniso_label
_atom_site_aniso_U_11
_atom_site_aniso_U_22
_atom_site_aniso_U_33
_atom_site_aniso_U_23
_atom_site_aniso_U_13
_atom_site_aniso_U_12
Ag1 0.0155(4) 0.0146(4) 0.0496(7) 0.000 0.000 0.0096(3)
Ag2 0.0135(4) 0.0215(5) 0.0334(5) 0.000 0.000 0.0095(4)
Ag3 0.0386(6) 0.0858(10) 0.0275(6) 0.000 0.000 0.0335(7)
N1 0.013(5) 0.015(5) 0.038(6) 0.000 0.000 0.008(4)
N2 0.018(5) 0.014(5) 0.045(7) 0.000 0.000 0.012(4)
N3 0.017(5) 0.017(5) 0.043(7) 0.000 0.000 0.012(4)
N4 0.016(3) 0.029(4) 0.032(4) 0.001(3) 0.004(3) 0.014(3)
N5 0.014(3) 0.035(4) 0.031(4) 0.011(3) 0.004(3) 0.013(3)
N6 0.023(4) 0.041(4) 0.019(4) 0.004(3) 0.001(3) 0.012(3)
C1 0.013(5) 0.015(5) 0.027(6) 0.000 0.000 0.005(4)
C2 0.020(6) 0.017(6) 0.038(8) 0.000 0.000 0.008(5)
F1 0.044(4) 0.028(3) 0.111(6) -0.031(4) 0.027(4) 0.003(3)
F2 0.013(3) 0.018(3) 0.085(7) 0.000 0.000 0.002(3)
C3 0.014(5) 0.012(5) 0.051(8) 0.000 0.000 0.010(4)
C4 0.019(6) 0.029(7) 0.067(10) 0.000 0.000 0.021(6)
F4 0.066(4) 0.042(3) 0.087(5) 0.017(4) 0.003(4) 0.041(3)
F5 0.015(4) 0.012(4) 0.247(17) 0.000 0.000 0.006(3)
C5 0.017(4) 0.045(5) 0.032(6) 0.013(4) 0.006(4) 0.013(4)
C6 0.029(5) 0.084(9) 0.042(7) 0.022(6) 0.003(5) 0.028(6)
F10 0.033(4) 0.042(6) 0.019(4) -0.021(4) -0.006(4) 0.026(5)
F11 0.022(4) 0.075(6) 0.070(7) 0.005(6) -0.003(4) 0.014(4)
F12 0.019(4) 0.076(6) 0.036(4) 0.017(5) 0.007(4) 0.023(4)
F10A 0.033(4) 0.042(6) 0.019(4) -0.021(4) -0.006(4) 0.026(5)
F11A 0.022(4) 0.075(6) 0.070(7) 0.005(6) -0.003(4) 0.014(4)
F12A 0.019(4) 0.076(6) 0.036(4) 0.017(5) 0.007(4) 0.023(4)
C7 0.022(4) 0.030(5) 0.034(5) 0.005(4) 0.002(4) 0.014(4)
C8 0.045(6) 0.079(8) 0.024(5) 0.001(5) 0.004(5) 0.046(6)
F7 0.117(7) 0.140(8) 0.101(7) 0.059(6) 0.051(6) 0.116(7)
F8 0.077(5) 0.157(8) 0.036(4) -0.008(5) -0.004(4) 0.094(6)
F9 0.031(4) 0.148(8) 0.080(6) -0.029(6) 0.001(4) 0.045(5)
C1S 0.096(11) 0.073(12) 0.102(10) 0.000(9) 0.005(7) 0.040(9)
C2S 0.044(11) 0.024(10) 0.096(15) 0.011(11) -0.026(9) -0.002(9)
C3S 0.047(14) 0.046(15) 0.125(18) 0.011(18) -0.003(13) 0.021(12)
C4S 0.077(16) 0.029(11) 0.078(14) 0.002(12) 0.005(12) 0.024(12)
C5S 0.051(13) 0.022(10) 0.115(12) 0.010(14) -0.024(13) 0.008(10)
C6S 0.035(10) 0.026(9) 0.134(14) -0.019(13) -0.005(10) 0.009(8)
C7S 0.132(15) 0.124(16) 0.123(12) -0.004(10) 0.012(9) 0.060(10)
C9S 0.131(12) 0.125(14) 0.137(10) -0.003(9) 0.003(8) 0.065(10)
C10S 0.148(13) 0.147(15) 0.143(11) 0.001(10) 0.009(8) 0.078(10)
C11S 0.139(12) 0.134(13) 0.141(10) -0.003(10) 0.007(9) 0.073(10)
C12S 0.138(13) 0.141(15) 0.141(12) 0.000(10) 0.007(8) 0.069(10)
C13S 0.125(12) 0.125(14) 0.133(12) -0.002(9) 0.003(8) 0.060(10)
C14S 0.129(12) 0.133(14) 0.136(11) 0.000(10) -0.001(8) 0.063(10)
C15S 0.125(14) 0.131(15) 0.141(11) 0.001(10) 0.005(9) 0.069(10)

loop_
_atom_type_symbol
_atom_type_description
_atom_type_scat_dispersion_real
_atom_type_scat_dispersion_imag
_atom_type_scat_source
C C 0.0033 0.0016 'International Tables Vol C Tables 4.2.6.8 and 6.1.1.4'
N N 0.0061 0.0033 'International Tables Vol C Tables 4.2.6.8 and 6.1.1.4'
F F 0.0171 0.0103 'International Tables Vol C Tables 4.2.6.8 and 6.1.1.4'
Ag Ag -0.8971 1.1015 'International Tables Vol C Tables 4.2.6.8 and 6.1.1.4'
H H 0.0000 0.0000 'International Tables Vol C Tables 4.2.6.8 and 6.1.1.4'

loop_
_geom_angle_atom_site_label_1
_geom_angle_atom_site_label_2
_geom_angle_atom_site_label_3
_geom_angle
_geom_angle_site_symmetry_1
_geom_angle_site_symmetry_3
N2 Ag1 N1 116.9(3) 7_465 .
N2 Ag1 N5 113.0(2) 7_465 5_455
N1 Ag1 N5 102.3(2) . 5_455
N2 Ag1 N5 113.0(2) 7_465 8_455
N1 Ag1 N5 102.3(2) . 8_455
N5 Ag1 N5 108.3(3) 5_455 8_455
N4 Ag2 N4 116.5(3) 10 .
N4 Ag2 N3 121.70(17) 10 .
N4 Ag2 N3 121.70(17) . .
N6 Ag3 N6 170.1(4) . 10_556
C1 N1 N2 105.6(9) . .
C1 N1 Ag1 133.1(8) . .
N2 N1 Ag1 121.3(7) . .
C3 N2 N1 104.6(9) . .
C3 N2 Ag1 133.5(7) . 7_465
N1 N2 Ag1 121.9(7) . 7_465
C3 N3 C1 101.3(9) . .
C3 N3 Ag2 128.3(7) . .
C1 N3 Ag2 130.4(8) . .
C7 N4 N5 104.2(7) . .
C7 N4 Ag2 132.5(5) . .
N5 N4 Ag2 123.0(6) . .
C5 N5 N4 105.8(7) . .
C5 N5 Ag1 135.3(6) . 9_665
N4 N5 Ag1 118.7(6) . 9_665
C7 N6 C5 99.1(7) . .
C7 N6 Ag3 130.2(6) . .
C5 N6 Ag3 129.7(6) . .
N1 C1 N3 114.1(10) . .
N1 C1 C2 122.0(10) . .
N3 C1 C2 123.8(10) . .
F1 C2 F1 106.6(11) . 10
F1 C2 F2 107.2(7) . .
F1 C2 F2 107.2(7) 10 .
F1 C2 C1 111.9(7) . .
F1 C2 C1 111.9(7) 10 .
F2 C2 C1 111.9(10) . .
N3 C3 N2 114.3(9) . .
N3 C3 C4 122.5(10) . .
N2 C3 C4 123.2(10) . .
F5 C4 F4 108.3(8) . .
F5 C4 F4 108.3(8) . 10
F4 C4 F4 105.4(10) . 10
F5 C4 C3 111.5(9) . .
F4 C4 C3 111.6(8) . .
F4 C4 C3 111.6(8) 10 .
N5 C5 N6 115.6(8) . .
N5 C5 C6 123.9(8) . .
N6 C5 C6 120.4(9) . .
F11 C6 F10 111.4(9) . .
F12A C6 F10A 112.9(8) . .
F12A C6 F11A 102.8(7) . .
F10A C6 F11A 101.4(7) . .
F11 C6 F12 101.6(7) . .
F10 C6 F12 101.1(7) . .
F12A C6 C5 117.3(8) . .
F11 C6 C5 117.7(9) . .
F10 C6 C5 116.1(10) . .
F10A C6 C5 113.6(10) . .
F11A C6 C5 106.5(8) . .
F12 C6 C5 106.2(8) . .
N4 C7 N6 115.2(8) . .
N4 C7 C8 121.6(8) . .
N6 C7 C8 123.2(9) . .
F8 C8 F7 111.3(10) . .
F8 C8 F9 106.2(10) . .
F7 C8 F9 102.4(10) . .
F8 C8 C7 114.2(9) . .
F7 C8 C7 111.5(9) . .
F9 C8 C7 110.5(9) . .
C2S C1S C6S 120.0 . .
C2S C1S C7S 119.8(4) . .
C6S C1S C7S 120.2(4) . .
C3S C2S C1S 120.0 . .
C3S C2S H2S 120.0 . .
C1S C2S H2S 120.0 . .
C4S C3S C2S 120.0 . .
C4S C3S H3S 120.0 . .
C2S C3S H3S 120.0 . .
C3S C4S C5S 120.0 . .
C3S C4S H4S 120.0 . .
C5S C4S H4S 120.0 . .
C4S C5S C6S 120.0 . .
C4S C5S H5S 120.0 . .
C6S C5S H5S 120.0 . .
C5S C6S C1S 120.0 . .
C5S C6S H6S 120.0 . .
C1S C6S H6S 120.0 . .
C1S C7S H7S1 109.5 . .
C1S C7S H7S2 109.5 . .
H7S1 C7S H7S2 109.5 . .
C1S C7S H7S3 109.5 . .
H7S1 C7S H7S3 109.5 . .
H7S2 C7S H7S3 109.5 . .
C10S C9S C14S 120.0 . .
C10S C9S C15S 120.0(4) . .
C14S C9S C15S 120.0(4) . .
C9S C10S C11S 120.0 . .
C9S C10S H10S 120.0 . .
C11S C10S H10S 120.0 . .
C10S C11S C12S 120.0 . .
C10S C11S H11S 120.0 . .
C12S C11S H11S 120.0 . .
C13S C12S C11S 120.0 . .
C13S C12S H12S 120.0 . .
C11S C12S H12S 120.0 . .
C14S C13S C12S 120.0 . .
C14S C13S H13S 120.0 . .
C12S C13S H13S 120.0 . .
C13S C14S C9S 120.0 . .
C13S C14S H14S 120.0 . .
C9S C14S H14S 120.0 . .
C9S C15S H15A 109.5 . .
C9S C15S H15B 109.5 . .
H15A C15S H15B 109.5 . .
C9S C15S H15C 109.5 . .
H15A C15S H15C 109.5 . .
H15B C15S H15C 109.5 . .

loop_
_geom_bond_atom_site_label_1
_geom_bond_atom_site_label_2
_geom_bond_distance
_geom_bond_site_symmetry_2
Ag1 N2 2.281(10) 7_465
Ag1 N1 2.292(9) .
Ag1 N5 2.389(8) 5_455
Ag1 N5 2.389(8) 8_455
Ag2 N4 2.215(8) 10
Ag2 N4 2.215(8) .
Ag2 N3 2.237(9) .
Ag3 N6 2.118(8) .
Ag3 N6 2.118(8) 10_556
N1 C1 1.325(14) .
N1 N2 1.365(13) .
N2 C3 1.338(14) .
N2 Ag1 2.281(10) 7_465
N3 C3 1.328(15) .
N3 C1 1.335(14) .
N4 C7 1.330(12) .
N4 N5 1.374(9) .
N5 C5 1.293(13) .
N5 Ag1 2.389(8) 9_665
N6 C7 1.344(11) .
N6 C5 1.355(12) .
C1 C2 1.499(15) .
C2 F1 1.313(10) .
C2 F1 1.313(10) 10
C2 F2 1.320(14) .
C3 C4 1.499(16) .
C4 F5 1.306(15) .
C4 F4 1.316(10) .
C4 F4 1.316(10) 10
C5 C6 1.476(12) .
C6 F12A 1.276(8) .
C6 F11 1.294(8) .
C6 F10 1.318(9) .
C6 F10A 1.322(9) .
C6 F11A 1.442(9) .
C6 F12 1.452(9) .
C7 C8 1.504(12) .
C8 F8 1.272(12) .
C8 F7 1.309(13) .
C8 F9 1.333(14) .
C1S C2S 1.3900 .
C1S C6S 1.3900 .
C1S C7S 1.488(11) .
C2S C3S 1.3900 .
C2S H2S 0.9500 .
C3S C4S 1.3900 .
C3S H3S 0.9500 .
C4S C5S 1.3900 .
C4S H4S 0.9500 .
C5S C6S 1.3900 .
C5S H5S 0.9500 .
C6S H6S 0.9500 .
C7S H7S1 0.9800 .
C7S H7S2 0.9800 .
C7S H7S3 0.9800 .
C9S C10S 1.3900 .
C9S C14S 1.3900 .
C9S C15S 1.495(11) .
C10S C11S 1.3900 .
C10S H10S 0.9500 .
C11S C12S 1.3900 .
C11S H11S 0.9500 .
C12S C13S 1.3900 .
C12S H12S 0.9500 .
C13S C14S 1.3900 .
C13S H13S 0.9500 .
C14S H14S 0.9500 .
C15S H15A 0.9800 .
C15S H15B 0.9800 .
C15S H15C 0.9800 .
